data_7248988
loop_
_publ_author_name
'Basanova, Elizaveta Ivanovna'
'Kulikova, Ekaterina'
'Bormotov, Nikolai I.'
'Serova, Olga'
'Shishkina, Larisa'
'Ovchinnikova, Alyona'
'Odnoshevskiy, Dmitry'
'Pyankov, Oleg'
'Agafonov, Alexander'
'Yarovaya, Olga'
'Borisevich, Sophia'
'Ilyina, Margarita'
'Kolybalov, Dmitry'
'Arkhipov, Sergey'
'Bogdanov, Nikita'
'Pavlova, Marina A.'
'Salakhutdinov, Nariman'
'Perevalov, Valery P.'
'Nikitina, Polina A.'

_publ_section_title
;
 2-Aryl-1-hydroxyimidazoles possessing antiviral activity against wide
 range of orthopoxviruses including Variola virus.
;
_journal_name_full 'RSC Medicinal Chemistry'
_journal_paper_doi 10.1039/D4MD00181H
_journal_year 2024
_chemical_formula_moiety 'C16 H15 N3 O2'
_chemical_formula_sum 'C16 H15 N3 O2'
_chemical_formula_weight 281.31
_chemical_name_systematic '2-(4-cyanophenyl)-6,6-dimethyl-4-oxo-4,5,6,7-tetrahydro-1H-benzo[d]imidazole 3-oxide'
_space_group_crystal_system monoclinic
_space_group_IT_number 14
_space_group_name_Hall '-P 2yn'
_space_group_name_H-M_alt 'P 1 21/n 1'
_atom_sites_solution_hydrogens mixed
_audit_creation_date 2024-03-15
_audit_creation_method
;
Olex2 1.5
(compiled 2022.04.07 svn.rca3783a0 for OlexSys, GUI svn.r6498)
;
_audit_update_record
;
2024-03-14 deposited with the CCDC.	2024-06-26 downloaded from the CCDC.
;
_cell_angle_alpha 90
_cell_angle_beta 93.696(17)
_cell_angle_gamma 90
_cell_formula_units_Z 4
_cell_length_a 5.7707(9)
_cell_length_b 24.525(3)
_cell_length_c 10.1461(17)
_cell_measurement_reflns_used 1787
_cell_measurement_temperature 298(4)
_cell_measurement_theta_max 27.6550
_cell_measurement_theta_min 3.2140
_cell_volume 1433.0(4)
_computing_cell_refinement 'CrysAlisPro 1.171.41.93a (Rigaku OD, 2020)'
_computing_data_collection 'CrysAlisPro 1.171.41.93a (Rigaku OD, 2020)'
_computing_data_reduction 'CrysAlisPro 1.171.41.93a (Rigaku OD, 2020)'
_computing_molecular_graphics 'Olex2 1.5 (Dolomanov et al., 2009)'
_computing_publication_material 'Olex2 1.5 (Dolomanov et al., 2009)'
_computing_structure_refinement 'SHELXL 2017/1 (Sheldrick, 2015)'
_computing_structure_solution 'SHELXT 2018/2 (Sheldrick, 2018)'
_diffrn_ambient_temperature 298(4)
_diffrn_detector_area_resol_mean 5.8140
_diffrn_measured_fraction_theta_full 0.998
_diffrn_measured_fraction_theta_max 0.878
_diffrn_measurement_details
;
List of Runs (angles in degrees, time in seconds):

  # Type    Start    End  Width  t~exp~   \w     \q     \k     \f   Frames
#--------------------------------------------------------------------------
  1  \w    -90.00  90.00   1.00  120.00    --    0.00   0.00  45.00  180
  2  \w    -90.00  30.00   1.00  120.00    --    0.00 -72.00 225.00  120
;
_diffrn_measurement_device 'abstract diffractometer'
_diffrn_measurement_device_type 'Tongda TD-5000'
_diffrn_measurement_method '\w scans'
_diffrn_radiation_type MoK\a
_diffrn_radiation_wavelength 0.71073
_diffrn_reflns_av_R_equivalents 0.0904
_diffrn_reflns_av_unetI/netI 0.0832
_diffrn_reflns_Laue_measured_fraction_full 0.998
_diffrn_reflns_Laue_measured_fraction_max 0.878
_diffrn_reflns_limit_h_max 7
_diffrn_reflns_limit_h_min -7
_diffrn_reflns_limit_k_max 29
_diffrn_reflns_limit_k_min -31
_diffrn_reflns_limit_l_max 13
_diffrn_reflns_limit_l_min -13
_diffrn_reflns_number 14927
_diffrn_reflns_point_group_measured_fraction_full 0.998
_diffrn_reflns_point_group_measured_fraction_max 0.878
_diffrn_reflns_theta_full 25.242
_diffrn_reflns_theta_max 28.228
_diffrn_reflns_theta_min 2.176
_exptl_absorpt_coefficient_mu 0.089
_exptl_absorpt_correction_T_max 1.00000
_exptl_absorpt_correction_T_min 0.28752
_exptl_absorpt_correction_type multi-scan
_exptl_absorpt_process_details
;
CrysAlisPro 1.171.41.93a (Rigaku Oxford Diffraction, 2020)
Empirical absorption correction using spherical harmonics,
implemented in SCALE3 ABSPACK scaling algorithm.
;
_exptl_crystal_colour colourless
_exptl_crystal_colour_primary colourless
_exptl_crystal_density_diffrn 1.304
_exptl_crystal_description block
_exptl_crystal_F_000 592
_exptl_crystal_preparation 'chemical synthesis'
_exptl_crystal_recrystallization_method 'Re-crystallisation from solvent: Ethanol'
_exptl_crystal_size_max 0.1
_exptl_crystal_size_mid 0.05
_exptl_crystal_size_min 0.02
_refine_diff_density_max 0.326
_refine_diff_density_min -0.212
_refine_diff_density_rms 0.040
_refine_ls_extinction_method none
_refine_ls_goodness_of_fit_ref 1.039
_refine_ls_hydrogen_treatment mixed
_refine_ls_matrix_type full
_refine_ls_number_parameters 195
_refine_ls_number_reflns 3107
_refine_ls_number_restraints 1
_refine_ls_restrained_S_all 1.041
_refine_ls_R_factor_all 0.1159
_refine_ls_R_factor_gt 0.0590
_refine_ls_shift/su_max 0.000
_refine_ls_shift/su_mean 0.000
_refine_ls_structure_factor_coef Fsqd
_refine_ls_weighting_details 'w=1/[\s^2^(Fo^2^)+(0.0661P)^2^+0.1471P] where P=(Fo^2^+2Fc^2^)/3'
_refine_ls_weighting_scheme calc
_refine_ls_wR_factor_gt 0.1405
_refine_ls_wR_factor_ref 0.1615
_reflns_Friedel_coverage 0.000
_reflns_number_gt 1807
_reflns_number_total 3107
_reflns_threshold_expression 'I > 2\s(I)'
_cod_data_source_file d4md00181h2.cif
_cod_data_source_block 3b_pani164_etoh
_cod_original_cell_volume 1432.9(4)
_cod_database_code 7248988
_shelx_shelxl_version_number 2017/1
_shelx_space_group_comment
;
The symmetry employed for this shelxl refinement is uniquely defined
by the following loop, which should always be used as a source of
symmetry information in preference to the above space-group names.
They are only intended as comments.
;
_shelx_estimated_absorpt_t_max 0.998
_shelx_estimated_absorpt_t_min 0.991
_olex2_refinement_description
;
1. Fixed Uiso
 At 1.2 times of:
  All C(H) groups, All C(H,H) groups, All N(H) groups
 At 1.5 times of:
  All C(H,H,H) groups
2. Restrained distances
 H3-N3
 0.87 with sigma of 0.02
3.a Secondary CH2 refined with riding coordinates:
 C5(H5B,H5C), C7(H7A,H7B)
3.b Aromatic/amide H refined with riding coordinates:
 C2A(H2A), C6A(H6A), C3A(H3A), C5A(H5A)
3.c Idealised Me refined as rotating group:
 C11(H11A,H11B,H11C), C10(H10A,H10B,H10C)
;
_olex2_submission_special_instructions 'No special instructions were received'
_oxdiff_exptl_absorpt_empirical_details
;
Empirical correction (ABSPACK) includes:
- Absorption correction using spherical harmonics
- Frame scaling
;

loop_
_space_group_symop_operation_xyz
'x, y, z'
'-x+1/2, y+1/2, -z+1/2'
'-x, -y, -z'
'x-1/2, -y-1/2, z-1/2'

loop_
_atom_site_label
_atom_site_type_symbol
_atom_site_fract_x
_atom_site_fract_y
_atom_site_fract_z
_atom_site_U_iso_or_equiv
_atom_site_adp_type
_atom_site_occupancy
_atom_site_site_symmetry_order
_atom_site_calc_flag
_atom_site_refinement_flags_posn
_atom_site_refinement_flags_adp
_atom_site_refinement_flags_occupancy
_atom_site_disorder_assembly
_atom_site_disorder_group
N1 N 0.8075(3) 0.73826(7) 0.49640(17) 0.0426(5) Uani 1 1 d . . . . .
O1 O 0.8638(3) 0.70569(7) 0.59971(16) 0.0616(5) Uani 1 1 d . . . . .
N3 N 0.6211(3) 0.77302(7) 0.32200(19) 0.0451(5) Uani 1 1 d D . . . .
H3 H 0.512(4) 0.7784(9) 0.250(2) 0.054 Uiso 1 1 d D U . . .
O2 O 1.2555(3) 0.79022(8) 0.6099(2) 0.0752(6) Uani 1 1 d . . . . .
C2 C 0.6309(4) 0.72966(8) 0.4066(2) 0.0412(5) Uani 1 1 d . . . . .
C4 C 0.7952(4) 0.80782(9) 0.3566(2) 0.0437(6) Uani 1 1 d . . . . .
C9 C 0.9152(4) 0.78710(9) 0.4668(2) 0.0434(6) Uani 1 1 d . . . . .
C1A C 0.4752(4) 0.68257(9) 0.3945(2) 0.0413(5) Uani 1 1 d . . . . .
C2A C 0.5379(4) 0.63249(9) 0.4500(2) 0.0480(6) Uani 1 1 d . . . . .
H2A H 0.679469 0.628845 0.498491 0.058 Uiso 1 1 calc R U . . .
C8 C 1.1298(4) 0.81071(10) 0.5216(2) 0.0506(6) Uani 1 1 d . . . . .
C6A C 0.2628(4) 0.68704(9) 0.3208(2) 0.0491(6) Uani 1 1 d . . . . .
H6A H 0.219807 0.720220 0.282228 0.059 Uiso 1 1 calc R U . . .
C4A C 0.1799(4) 0.59311(9) 0.3627(2) 0.0508(6) Uani 1 1 d . . . . .
C3A C 0.3913(4) 0.58793(9) 0.4338(3) 0.0546(7) Uani 1 1 d . . . . .
H3A H 0.435085 0.554488 0.470697 0.066 Uiso 1 1 calc R U . . .
C6 C 1.0064(4) 0.89593(9) 0.3807(2) 0.0496(6) Uani 1 1 d . . . . .
C5A C 0.1167(4) 0.64278(10) 0.3048(2) 0.0534(7) Uani 1 1 d . . . . .
H5A H -0.024005 0.646115 0.255414 0.064 Uiso 1 1 calc R U . . .
C5 C 0.8572(5) 0.85866(9) 0.2866(3) 0.0563(7) Uani 1 1 d . . . . .
H5B H 0.716770 0.877710 0.255632 0.068 Uiso 1 1 calc R U . . .
H5C H 0.942958 0.849517 0.210515 0.068 Uiso 1 1 calc R U . . .
C7 C 1.2005(4) 0.86191(10) 0.4508(3) 0.0569(7) Uani 1 1 d . . . . .
H7A H 1.308354 0.851502 0.385792 0.068 Uiso 1 1 calc R U . . .
H7B H 1.284375 0.885180 0.514843 0.068 Uiso 1 1 calc R U . . .
C1 C 0.0240(5) 0.54713(12) 0.3455(3) 0.0694(8) Uani 1 1 d . . . . .
C11 C 1.1193(5) 0.94043(10) 0.2993(3) 0.0680(8) Uani 1 1 d . . . . .
H11A H 1.211113 0.923672 0.234846 0.102 Uiso 1 1 calc R U . . .
H11B H 1.216918 0.962944 0.356925 0.102 Uiso 1 1 calc R U . . .
H11C H 1.000432 0.962436 0.255317 0.102 Uiso 1 1 calc R U . . .
N2 N -0.0994(5) 0.51124(12) 0.3317(4) 0.1071(11) Uani 1 1 d . . . . .
C10 C 0.8546(5) 0.92210(11) 0.4813(3) 0.0732(9) Uani 1 1 d . . . . .
H10A H 0.742540 0.945676 0.436423 0.110 Uiso 1 1 calc R U . . .
H10B H 0.950332 0.942943 0.543642 0.110 Uiso 1 1 calc R U . . .
H10C H 0.775532 0.894122 0.527040 0.110 Uiso 1 1 calc R U . . .

loop_
_atom_site_aniso_label
_atom_site_aniso_U_11
_atom_site_aniso_U_22
_atom_site_aniso_U_33
_atom_site_aniso_U_23
_atom_site_aniso_U_13
_atom_site_aniso_U_12
N1 0.0499(11) 0.0342(10) 0.0422(10) 0.0015(8) -0.0094(9) -0.0007(8)
O1 0.0760(12) 0.0501(10) 0.0551(10) 0.0100(8) -0.0244(10) -0.0114(9)
N3 0.0514(11) 0.0381(10) 0.0438(11) -0.0005(8) -0.0135(9) -0.0010(9)
O2 0.0697(12) 0.0747(13) 0.0763(13) 0.0209(10) -0.0328(11) -0.0209(10)
C2 0.0469(13) 0.0342(11) 0.0411(12) -0.0027(9) -0.0077(11) 0.0010(10)
C4 0.0501(13) 0.0354(11) 0.0444(13) -0.0034(9) -0.0068(11) 0.0009(10)
C9 0.0479(13) 0.0357(12) 0.0457(13) -0.0005(9) -0.0052(11) -0.0037(10)
C1A 0.0438(12) 0.0396(12) 0.0395(12) -0.0044(9) -0.0048(11) -0.0005(10)
C2A 0.0477(13) 0.0419(13) 0.0525(14) -0.0011(11) -0.0121(12) -0.0021(10)
C8 0.0488(13) 0.0473(14) 0.0544(15) -0.0015(11) -0.0079(13) -0.0057(11)
C6A 0.0522(14) 0.0402(13) 0.0534(14) -0.0024(10) -0.0086(12) 0.0016(11)
C4A 0.0464(13) 0.0458(14) 0.0594(15) -0.0114(11) -0.0028(12) -0.0065(11)
C3A 0.0589(15) 0.0351(13) 0.0682(16) -0.0002(11) -0.0093(14) -0.0010(11)
C6 0.0516(14) 0.0370(12) 0.0601(15) 0.0002(11) 0.0019(12) -0.0020(10)
C5A 0.0470(13) 0.0540(15) 0.0572(15) -0.0084(11) -0.0116(12) -0.0015(11)
C5 0.0666(16) 0.0425(14) 0.0580(15) 0.0068(11) -0.0091(13) -0.0061(12)
C7 0.0503(14) 0.0509(15) 0.0688(17) 0.0019(12) -0.0024(13) -0.0101(11)
C1 0.0603(17) 0.0561(17) 0.091(2) -0.0156(15) -0.0023(16) -0.0087(14)
C11 0.0720(18) 0.0479(15) 0.084(2) 0.0138(13) 0.0015(16) -0.0107(13)
N2 0.0816(19) 0.077(2) 0.160(3) -0.0267(19) -0.0083(19) -0.0303(16)
C10 0.0783(19) 0.0502(16) 0.092(2) -0.0144(15) 0.0096(18) -0.0045(14)

loop_
_atom_type_symbol
_atom_type_description
_atom_type_scat_dispersion_real
_atom_type_scat_dispersion_imag
_atom_type_scat_source
C C 0.0033 0.0016 'International Tables Vol C Tables 4.2.6.8 and 6.1.1.4'
H H 0.0000 0.0000 'International Tables Vol C Tables 4.2.6.8 and 6.1.1.4'
N N 0.0061 0.0033 'International Tables Vol C Tables 4.2.6.8 and 6.1.1.4'
O O 0.0106 0.0060 'International Tables Vol C Tables 4.2.6.8 and 6.1.1.4'

loop_
_geom_angle_atom_site_label_1
_geom_angle_atom_site_label_2
_geom_angle_atom_site_label_3
_geom_angle
_geom_angle_site_symmetry_1
_geom_angle_site_symmetry_3
_geom_angle_publ_flag
O1 N1 C9 126.35(17) . . ?
C2 N1 O1 124.99(18) . . ?
C2 N1 C9 108.63(17) . . ?
C2 N3 H3 126.6(15) . . ?
C4 N3 H3 124.2(14) . . ?
C4 N3 C2 109.24(18) . . ?
N1 C2 N3 107.69(18) . . ?
N1 C2 C1A 128.10(19) . . ?
N3 C2 C1A 124.19(18) . . ?
N3 C4 C9 107.8(2) . . ?
N3 C4 C5 127.14(19) . . ?
C9 C4 C5 125.0(2) . . ?
N1 C9 C8 130.2(2) . . ?
C4 C9 N1 106.59(18) . . ?
C4 C9 C8 122.6(2) . . ?
C2A C1A C2 121.42(19) . . ?
C2A C1A C6A 118.9(2) . . ?
C6A C1A C2 119.66(19) . . ?
C1A C2A H2A 119.7 . . ?
C3A C2A C1A 120.5(2) . . ?
C3A C2A H2A 119.7 . . ?
O2 C8 C9 124.7(2) . . ?
O2 C8 C7 121.5(2) . . ?
C9 C8 C7 113.6(2) . . ?
C1A C6A H6A 119.7 . . ?
C5A C6A C1A 120.7(2) . . ?
C5A C6A H6A 119.7 . . ?
C3A C4A C5A 120.0(2) . . ?
C3A C4A C1 120.8(2) . . ?
C5A C4A C1 119.2(2) . . ?
C2A C3A H3A 120.0 . . ?
C4A C3A C2A 120.1(2) . . ?
C4A C3A H3A 120.0 . . ?
C7 C6 C5 109.05(19) . . ?
C7 C6 C11 108.2(2) . . ?
C11 C6 C5 109.1(2) . . ?
C10 C6 C5 109.9(2) . . ?
C10 C6 C7 110.5(2) . . ?
C10 C6 C11 110.0(2) . . ?
C6A C5A C4A 119.9(2) . . ?
C6A C5A H5A 120.1 . . ?
C4A C5A H5A 120.1 . . ?
C4 C5 C6 110.03(19) . . ?
C4 C5 H5B 109.7 . . ?
C4 C5 H5C 109.7 . . ?
C6 C5 H5B 109.7 . . ?
C6 C5 H5C 109.7 . . ?
H5B C5 H5C 108.2 . . ?
C8 C7 C6 117.35(19) . . ?
C8 C7 H7A 108.0 . . ?
C8 C7 H7B 108.0 . . ?
C6 C7 H7A 108.0 . . ?
C6 C7 H7B 108.0 . . ?
H7A C7 H7B 107.2 . . ?
N2 C1 C4A 179.6(4) . . ?
C6 C11 H11A 109.5 . . ?
C6 C11 H11B 109.5 . . ?
C6 C11 H11C 109.5 . . ?
H11A C11 H11B 109.5 . . ?
H11A C11 H11C 109.5 . . ?
H11B C11 H11C 109.5 . . ?
C6 C10 H10A 109.5 . . ?
C6 C10 H10B 109.5 . . ?
C6 C10 H10C 109.5 . . ?
H10A C10 H10B 109.5 . . ?
H10A C10 H10C 109.5 . . ?
H10B C10 H10C 109.5 . . ?

loop_
_geom_bond_atom_site_label_1
_geom_bond_atom_site_label_2
_geom_bond_distance
_geom_bond_site_symmetry_2
_geom_bond_publ_flag
N1 O1 1.341(2) . ?
N1 C2 1.339(3) . ?
N1 C9 1.391(3) . ?
N3 H3 0.942(16) . ?
N3 C2 1.365(3) . ?
N3 C4 1.348(3) . ?
O2 C8 1.224(3) . ?
C2 C1A 1.463(3) . ?
C4 C9 1.374(3) . ?
C4 C5 1.490(3) . ?
C9 C8 1.446(3) . ?
C1A C2A 1.389(3) . ?
C1A C6A 1.398(3) . ?
C2A H2A 0.9300 . ?
C2A C3A 1.386(3) . ?
C8 C7 1.515(3) . ?
C6A H6A 0.9300 . ?
C6A C5A 1.378(3) . ?
C4A C3A 1.382(3) . ?
C4A C5A 1.391(3) . ?
C4A C1 1.446(4) . ?
C3A H3A 0.9300 . ?
C6 C5 1.543(3) . ?
C6 C7 1.535(3) . ?
C6 C11 1.538(3) . ?
C6 C10 1.529(4) . ?
C5A H5A 0.9300 . ?
C5 H5B 0.9700 . ?
C5 H5C 0.9700 . ?
C7 H7A 0.9700 . ?
C7 H7B 0.9700 . ?
C1 N2 1.135(3) . ?
C11 H11A 0.9600 . ?
C11 H11B 0.9600 . ?
C11 H11C 0.9600 . ?
C10 H10A 0.9600 . ?
C10 H10B 0.9600 . ?
C10 H10C 0.9600 . ?

loop_
_geom_hbond_atom_site_label_D
_geom_hbond_atom_site_label_H
_geom_hbond_atom_site_label_A
_geom_hbond_distance_DH
_geom_hbond_distance_HA
_geom_hbond_distance_DA
_geom_hbond_angle_DHA
_geom_hbond_site_symmetry_A
_geom_hbond_publ_flag
N3 H3 O1 0.942(16) 1.744(17) 2.671(2) 167(2) 4_575 yes
C2A H2A O1 0.93 2.37 2.949(3) 120.5 . yes

loop_
_geom_torsion_atom_site_label_1
_geom_torsion_atom_site_label_2
_geom_torsion_atom_site_label_3
_geom_torsion_atom_site_label_4
_geom_torsion
_geom_torsion_site_symmetry_1
_geom_torsion_site_symmetry_2
_geom_torsion_site_symmetry_3
_geom_torsion_site_symmetry_4
_geom_torsion_publ_flag
N1 C2 C1A C2A -21.4(4) . . . . ?
N1 C2 C1A C6A 161.5(2) . . . . ?
N1 C9 C8 O2 -1.3(4) . . . . ?
N1 C9 C8 C7 173.4(2) . . . . ?
O1 N1 C2 N3 176.5(2) . . . . ?
O1 N1 C2 C1A -4.9(4) . . . . ?
O1 N1 C9 C4 -177.3(2) . . . . ?
O1 N1 C9 C8 11.5(4) . . . . ?
N3 C2 C1A C2A 156.9(2) . . . . ?
N3 C2 C1A C6A -20.2(4) . . . . ?
N3 C4 C9 N1 0.5(3) . . . . ?
N3 C4 C9 C8 172.5(2) . . . . ?
N3 C4 C5 C6 160.6(2) . . . . ?
O2 C8 C7 C6 -158.2(3) . . . . ?
C2 N1 C9 C4 0.6(3) . . . . ?
C2 N1 C9 C8 -170.6(2) . . . . ?
C2 N3 C4 C9 -1.4(3) . . . . ?
C2 N3 C4 C5 176.2(2) . . . . ?
C2 C1A C2A C3A -177.8(2) . . . . ?
C2 C1A C6A C5A 178.0(2) . . . . ?
C4 N3 C2 N1 1.8(3) . . . . ?
C4 N3 C2 C1A -176.9(2) . . . . ?
C4 C9 C8 O2 -171.4(3) . . . . ?
C4 C9 C8 C7 3.3(3) . . . . ?
C9 N1 C2 N3 -1.5(3) . . . . ?
C9 N1 C2 C1A 177.1(2) . . . . ?
C9 C4 C5 C6 -22.3(4) . . . . ?
C9 C8 C7 C6 26.9(3) . . . . ?
C1A C2A C3A C4A -0.5(4) . . . . ?
C1A C6A C5A C4A 0.2(4) . . . . ?
C2A C1A C6A C5A 0.8(4) . . . . ?
C6A C1A C2A C3A -0.7(4) . . . . ?
C3A C4A C5A C6A -1.4(4) . . . . ?
C5A C4A C3A C2A 1.5(4) . . . . ?
C5 C4 C9 N1 -177.2(2) . . . . ?
C5 C4 C9 C8 -5.1(4) . . . . ?
C5 C6 C7 C8 -53.1(3) . . . . ?
C7 C6 C5 C4 47.7(3) . . . . ?
C1 C4A C3A C2A -179.5(3) . . . . ?
C1 C4A C5A C6A 179.7(2) . . . . ?
C11 C6 C5 C4 165.7(2) . . . . ?
C11 C6 C7 C8 -171.6(2) . . . . ?
C10 C6 C5 C4 -73.6(3) . . . . ?
C10 C6 C7 C8 67.9(3) . . . . ?
